data_4332827
loop_
_publ_author_name
'Tobash, Paul H.'
'Lins, Daniel'
'Bobev, Svilen'
'Hur, Namjung'
'Thompson, Joe D.'
'Sarrao, John L.'

_publ_section_title
;
 Vacancy Ordering in SmGe2-xand GdGe2-x(x= 0.33):&#x00A0; Structure and
 Properties of Two Sm3Ge5Polymorphs and of Gd3Ge5
;
_journal_issue 18
_journal_name_full 'Inorganic Chemistry'
_journal_page_first 7286
_journal_page_last 7294
_journal_paper_doi 10.1021/ic060913f
_journal_volume 45
_journal_year 2006
_chemical_formula_moiety 'Gd3 Ge5'
_chemical_formula_sum 'Gd3 Ge5'
_chemical_formula_weight 834.70
_chemical_name_systematic
; 
 ? 
;
_space_group_IT_number 43
_symmetry_cell_setting orthorhombic
_symmetry_space_group_name_Hall 'F 2 -2d'
_symmetry_space_group_name_H-M 'F d d 2'
_atom_sites_solution_primary direct
_atom_sites_solution_secondary difmap
_audit_creation_method SHELXL-97
_cell_angle_alpha 90.00
_cell_angle_beta 90.00
_cell_angle_gamma 90.00
_cell_formula_units_Z 8
_cell_length_a 5.7844(19)
_cell_length_b 17.355(6)
_cell_length_c 13.785(5)
_cell_measurement_reflns_used 3323
_cell_measurement_temperature 120(2)
_cell_measurement_theta_max 26.35
_cell_measurement_theta_min 3.78
_cell_volume 1383.9(8)
_computing_cell_refinement 'SMART (Bruker, 2003)'
_computing_data_collection 'SMART (Bruker, 2003)'
_computing_data_reduction 'SAINT (Bruker, 2003)'
_computing_molecular_graphics 'SHELXTL 6.12 (Sheldrick, 2001)'
_computing_publication_material 'SHELXL-97 (Sheldrick, 1997)'
_computing_structure_refinement 'SHELXL-97 (Sheldrick, 1997)'
_computing_structure_solution 'SHELXS-97 (Sheldrick, 1990)'
_diffrn_ambient_temperature 120(2)
_diffrn_detector_area_resol_mean 8.3
_diffrn_measured_fraction_theta_full 1.000
_diffrn_measured_fraction_theta_max 1.000
_diffrn_measurement_device_type 'Bruker Smart APEX'
_diffrn_measurement_method \w
_diffrn_radiation_monochromator graphite
_diffrn_radiation_source 'fine-focus sealed tube'
_diffrn_radiation_type MoK\a
_diffrn_radiation_wavelength 0.71073
_diffrn_reflns_av_R_equivalents 0.0287
_diffrn_reflns_av_sigmaI/netI 0.0235
_diffrn_reflns_limit_h_max 7
_diffrn_reflns_limit_h_min -7
_diffrn_reflns_limit_k_max 21
_diffrn_reflns_limit_k_min -21
_diffrn_reflns_limit_l_max 17
_diffrn_reflns_limit_l_min -17
_diffrn_reflns_number 3323
_diffrn_reflns_theta_full 26.35
_diffrn_reflns_theta_max 26.35
_diffrn_reflns_theta_min 3.78
_diffrn_standards_decay_% 0
_diffrn_standards_interval_count 0
_diffrn_standards_number 0
_exptl_absorpt_coefficient_mu 49.601
_exptl_absorpt_correction_T_max 0.2757
_exptl_absorpt_correction_T_min 0.2398
_exptl_absorpt_correction_type multi-scan
_exptl_absorpt_process_details 'SADABS (Sheldrick, 2003)'
_exptl_crystal_colour grey
_exptl_crystal_density_diffrn 8.013
_exptl_crystal_density_method 'not measured'
_exptl_crystal_description plate
_exptl_crystal_F_000 2816
_exptl_crystal_size_max 0.04
_exptl_crystal_size_mid 0.04
_exptl_crystal_size_min 0.03
_refine_diff_density_max 1.248
_refine_diff_density_min -1.118
_refine_diff_density_rms 0.269
_refine_ls_abs_structure_details 'Flack H D (1983), Acta Cryst. A39, 876-881'
_refine_ls_abs_structure_Flack 1.05(4)
_refine_ls_extinction_coef 0.000380(17)
_refine_ls_extinction_expression Fc^*^=kFc[1+0.001xFc^2^\l^3^/sin(2\q)]^-1/4^
_refine_ls_extinction_method SHELXL
_refine_ls_goodness_of_fit_ref 1.157
_refine_ls_matrix_type full
_refine_ls_number_parameters 40
_refine_ls_number_reflns 708
_refine_ls_number_restraints 1
_refine_ls_restrained_S_all 1.156
_refine_ls_R_factor_all 0.0200
_refine_ls_R_factor_gt 0.0193
_refine_ls_shift/su_max 0.000
_refine_ls_shift/su_mean 0.000
_refine_ls_structure_factor_coef Fsqd
_refine_ls_weighting_details 'calc w=1/[\s^2^(Fo^2^)+(0.0214P)^2^+0.0312P] where P=(Fo^2^+2Fc^2^)/3'
_refine_ls_weighting_scheme calc
_refine_ls_wR_factor_gt 0.0465
_refine_ls_wR_factor_ref 0.0470
_reflns_number_gt 694
_reflns_number_total 708
_reflns_threshold_expression >2sigma(I)
_cod_data_source_file ic060913fsup1.cif
_cod_data_source_block Gd3Ge5
_cod_depositor_comments
;
The following automatic conversions were performed:

'_symmetry_cell_setting' value 'Orthorhombic' changed to
'orthorhombic' according to
/home/saulius/struct/CIF-dictionaries/cif_core.dic dictionary named
'cif_core.dic' version 2.4.2 from 2011-04-26.

Automatic conversion script
Id: cif_fix_values 1891 2012-01-12 08:04:46Z andrius 
;
_cod_original_cell_volume 1383.8(8)
_cod_database_code 4332827

loop_
_symmetry_equiv_pos_as_xyz
'x, y, z'
'-x, -y, z'
'x+1/4, -y+1/4, z+1/4'
'-x+1/4, y+1/4, z+1/4'
'x, y+1/2, z+1/2'
'-x, -y+1/2, z+1/2'
'x+1/4, -y+3/4, z+3/4'
'-x+1/4, y+3/4, z+3/4'
'x+1/2, y, z+1/2'
'-x+1/2, -y, z+1/2'
'x+3/4, -y+1/4, z+3/4'
'-x+3/4, y+1/4, z+3/4'
'x+1/2, y+1/2, z'
'-x+1/2, -y+1/2, z'
'x+3/4, -y+3/4, z+1/4'
'-x+3/4, y+3/4, z+1/4'

loop_
_atom_site_label
_atom_site_type_symbol
_atom_site_fract_x
_atom_site_fract_y
_atom_site_fract_z
_atom_site_U_iso_or_equiv
_atom_site_adp_type
_atom_site_occupancy
_atom_site_symmetry_multiplicity
_atom_site_calc_flag
_atom_site_refinement_flags
Gd1 Gd 0.0000 0.0000 -0.00019(5) 0.00840(18) Uani 1 2 d S
Gd2 Gd 0.76051(8) 0.08179(3) 0.25654(4) 0.00821(15) Uani 1 1 d .
Ge1 Ge 0.0000 0.0000 0.44752(16) 0.0098(3) Uani 1 2 d S
Ge2 Ge 0.80123(18) 0.06768(6) 0.65588(15) 0.0096(2) Uani 1 1 d .
Ge3 Ge 0.74444(15) 0.08697(5) 0.83672(12) 0.0095(3) Uani 1 1 d .

loop_
_atom_site_aniso_label
_atom_site_aniso_U_11
_atom_site_aniso_U_22
_atom_site_aniso_U_33
_atom_site_aniso_U_23
_atom_site_aniso_U_13
_atom_site_aniso_U_12
Gd1 0.0085(3) 0.0086(3) 0.0080(4) 0.000 0.000 0.0006(2)
Gd2 0.0081(2) 0.0081(2) 0.0084(3) 0.00011(16) -0.0005(2) 0.00037(16)
Ge1 0.0091(6) 0.0090(8) 0.0113(8) 0.000 0.000 0.0001(4)
Ge2 0.0103(5) 0.0101(4) 0.0082(5) 0.0011(4) -0.0015(4) -0.0029(4)
Ge3 0.0097(6) 0.0099(6) 0.0089(5) 0.0005(4) -0.0008(3) 0.0001(3)

loop_
_atom_type_symbol
_atom_type_description
_atom_type_scat_dispersion_real
_atom_type_scat_dispersion_imag
_atom_type_scat_source
Ge Ge 0.1547 1.8001 'International Tables Vol C Tables 4.2.6.8 and 6.1.1.4'
Gd Gd -0.1653 3.9035 'International Tables Vol C Tables 4.2.6.8 and 6.1.1.4'

loop_
_geom_angle_atom_site_label_1
_geom_angle_atom_site_label_2
_geom_angle_atom_site_label_3
_geom_angle
_geom_angle_site_symmetry_1
_geom_angle_site_symmetry_3
Ge1 Gd1 Ge1 152.02(10) 9_454 9_554
Ge1 Gd1 Ge2 137.32(5) 9_454 9_454
Ge1 Gd1 Ge2 67.09(5) 9_554 9_454
Ge1 Gd1 Ge2 67.09(5) 9_454 10_554
Ge1 Gd1 Ge2 137.32(5) 9_554 10_554
Ge2 Gd1 Ge2 88.65(7) 9_454 10_554
Ge1 Gd1 Ge3 94.83(2) 9_454 3_454
Ge1 Gd1 Ge3 95.99(2) 9_554 3_454
Ge2 Gd1 Ge3 50.76(3) 9_454 3_454
Ge2 Gd1 Ge3 94.28(5) 10_554 3_454
Ge1 Gd1 Ge3 95.99(2) 9_454 16_544
Ge1 Gd1 Ge3 94.83(2) 9_554 16_544
Ge2 Gd1 Ge3 94.28(5) 9_454 16_544
Ge2 Gd1 Ge3 50.76(3) 10_554 16_544
Ge3 Gd1 Ge3 134.10(7) 3_454 16_544
Ge1 Gd1 Ge3 106.78(6) 9_454 2_654
Ge1 Gd1 Ge3 50.12(3) 9_554 2_654
Ge2 Gd1 Ge3 115.77(4) 9_454 2_654
Ge2 Gd1 Ge3 127.44(3) 10_554 2_654
Ge3 Gd1 Ge3 137.70(4) 3_454 2_654
Ge3 Gd1 Ge3 80.13(2) 16_544 2_654
Ge1 Gd1 Ge3 50.12(3) 9_454 1_454
Ge1 Gd1 Ge3 106.78(6) 9_554 1_454
Ge2 Gd1 Ge3 127.44(3) 9_454 1_454
Ge2 Gd1 Ge3 115.77(4) 10_554 1_454
Ge3 Gd1 Ge3 80.13(2) 3_454 1_454
Ge3 Gd1 Ge3 137.70(4) 16_544 1_454
Ge3 Gd1 Ge3 86.44(6) 2_654 1_454
Ge1 Gd1 Ge2 79.92(3) 9_454 16_544
Ge1 Gd1 Ge2 89.57(3) 9_554 16_544
Ge2 Gd1 Ge2 132.85(4) 9_454 16_544
Ge2 Gd1 Ge2 81.94(2) 10_554 16_544
Ge3 Gd1 Ge2 174.40(2) 3_454 16_544
Ge3 Gd1 Ge2 45.49(4) 16_544 16_544
Ge3 Gd1 Ge2 46.79(3) 2_654 16_544
Ge3 Gd1 Ge2 97.74(5) 1_454 16_544
Ge1 Gd1 Ge2 89.57(3) 9_454 3_454
Ge1 Gd1 Ge2 79.92(3) 9_554 3_454
Ge2 Gd1 Ge2 81.94(2) 9_454 3_454
Ge2 Gd1 Ge2 132.85(4) 10_554 3_454
Ge3 Gd1 Ge2 45.49(4) 3_454 3_454
Ge3 Gd1 Ge2 174.40(2) 16_544 3_454
Ge3 Gd1 Ge2 97.74(5) 2_654 3_454
Ge3 Gd1 Ge2 46.79(3) 1_454 3_454
Ge2 Gd1 Ge2 135.67(8) 16_544 3_454
Ge1 Gd1 Gd2 54.78(4) 9_454 10_554
Ge1 Gd1 Gd2 99.51(5) 9_554 10_554
Ge2 Gd1 Gd2 166.15(4) 9_454 10_554
Ge2 Gd1 Gd2 104.27(4) 10_554 10_554
Ge3 Gd1 Gd2 131.26(3) 3_454 10_554
Ge3 Gd1 Gd2 90.24(4) 16_544 10_554
Ge3 Gd1 Gd2 52.19(3) 2_654 10_554
Ge3 Gd1 Gd2 51.16(3) 1_454 10_554
Ge2 Gd1 Gd2 46.67(3) 16_544 10_554
Ge2 Gd1 Gd2 92.52(4) 3_454 10_554
Ge1 Gd1 Gd2 99.51(5) 9_454 9_454
Ge1 Gd1 Gd2 54.78(4) 9_554 9_454
Ge2 Gd1 Gd2 104.27(4) 9_454 9_454
Ge2 Gd1 Gd2 166.15(4) 10_554 9_454
Ge3 Gd1 Gd2 90.24(4) 3_454 9_454
Ge3 Gd1 Gd2 131.26(3) 16_544 9_454
Ge3 Gd1 Gd2 51.16(3) 2_654 9_454
Ge3 Gd1 Gd2 52.19(3) 1_454 9_454
Ge2 Gd1 Gd2 92.52(4) 16_544 9_454
Ge2 Gd1 Gd2 46.67(3) 3_454 9_454
Gd2 Gd1 Gd2 63.37(3) 10_554 9_454
Ge2 Gd2 Ge2 142.46(4) 11_454 10_654
Ge2 Gd2 Ge2 90.44(4) 11_454 9_454
Ge2 Gd2 Ge2 66.81(5) 10_654 9_454
Ge2 Gd2 Ge3 96.16(5) 11_454 9_554
Ge2 Gd2 Ge3 108.06(4) 10_654 9_554
Ge2 Gd2 Ge3 173.29(6) 9_454 9_554
Ge2 Gd2 Ge1 67.08(5) 11_454 11_554
Ge2 Gd2 Ge1 135.64(8) 10_654 11_554
Ge2 Gd2 Ge1 86.38(4) 9_454 11_554
Ge3 Gd2 Ge1 95.07(2) 9_554 11_554
Ge2 Gd2 Ge3 116.31(4) 11_454 3_554
Ge2 Gd2 Ge3 95.67(6) 10_654 3_554
Ge2 Gd2 Ge3 94.33(6) 9_454 3_554
Ge3 Gd2 Ge3 81.69(3) 9_554 3_554
Ge1 Gd2 Ge3 50.03(3) 11_554 3_554
Ge2 Gd2 Ge3 107.60(6) 11_454 10_654
Ge2 Gd2 Ge3 49.10(4) 10_654 10_654
Ge2 Gd2 Ge3 94.51(3) 9_454 10_654
Ge3 Gd2 Ge3 84.65(3) 9_554 10_654
Ge1 Gd2 Ge3 174.63(7) 11_554 10_654
Ge3 Gd2 Ge3 135.05(4) 3_554 10_654
Ge2 Gd2 Ge3 50.06(3) 11_454 9_454
Ge2 Gd2 Ge3 94.26(3) 10_654 9_454
Ge2 Gd2 Ge3 48.27(4) 9_454 9_454
Ge3 Gd2 Ge3 138.01(7) 9_554 9_454
Ge1 Gd2 Ge3 92.70(2) 11_554 9_454
Ge3 Gd2 Ge3 132.02(4) 3_554 9_454
Ge3 Gd2 Ge3 83.99(4) 10_654 9_454
Ge2 Gd2 Ge1 82.53(6) 11_454 1_655
Ge2 Gd2 Ge1 92.73(4) 10_654 1_655
Ge2 Gd2 Ge1 134.81(4) 9_454 1_655
Ge3 Gd2 Ge1 47.85(3) 9_554 1_655
Ge1 Gd2 Ge1 129.61(5) 11_554 1_655
Ge3 Gd2 Ge1 128.74(3) 3_554 1_655
Ge3 Gd2 Ge1 47.08(2) 10_654 1_655
Ge3 Gd2 Ge1 97.40(5) 9_454 1_655
Ge2 Gd2 Ge2 134.17(4) 11_454 9_554
Ge2 Gd2 Ge2 81.84(4) 10_654 9_554
Ge2 Gd2 Ge2 127.81(8) 9_454 9_554
Ge3 Gd2 Ge2 45.81(4) 9_554 9_554
Ge1 Gd2 Ge2 88.77(4) 11_554 9_554
Ge3 Gd2 Ge2 46.99(3) 3_554 9_554
Ge3 Gd2 Ge2 94.84(3) 10_654 9_554
Ge3 Gd2 Ge2 175.63(5) 9_454 9_554
Ge1 Gd2 Ge2 84.79(3) 1_655 9_554
Ge2 Gd2 Gd1 57.56(4) 11_454 9
Ge2 Gd2 Gd1 92.12(4) 10_654 9
Ge2 Gd2 Gd1 91.46(5) 9_454 9
Ge3 Gd2 Gd1 93.09(4) 9_554 9
Ge1 Gd2 Gd1 124.58(4) 11_554 9
Ge3 Gd2 Gd1 171.66(3) 3_554 9
Ge3 Gd2 Gd1 50.14(3) 10_654 9
Ge3 Gd2 Gd1 49.94(3) 9_454 9
Ge1 Gd2 Gd1 47.62(3) 1_655 9
Ge2 Gd2 Gd1 131.84(3) 9_554 9
Ge2 Gd2 Gd2 135.07(4) 11_454 2_755
Ge2 Gd2 Gd2 57.16(3) 10_654 2_755
Ge2 Gd2 Gd2 123.97(3) 9_454 2_755
Ge3 Gd2 Gd2 51.10(3) 9_554 2_755
Ge1 Gd2 Gd2 134.69(3) 11_554 2_755
Ge3 Gd2 Gd2 91.20(3) 3_554 2_755
Ge3 Gd2 Gd2 48.46(3) 10_654 2_755
Ge3 Gd2 Gd2 132.45(3) 9_454 2_755
Ge1 Gd2 Gd2 53.01(3) 1_655 2_755
Ge2 Gd2 Gd2 46.54(3) 9_554 2_755
Gd1 Gd2 Gd2 90.534(17) 9 2_755
Ge3 Ge1 Ge3 107.10(8) 10_554 9_454
Ge3 Ge1 Gd1 132.63(4) 10_554 9
Ge3 Ge1 Gd1 67.05(4) 9_454 9
Ge3 Ge1 Gd1 67.05(4) 10_554 9_455
Ge3 Ge1 Gd1 132.63(4) 9_454 9_455
Gd1 Ge1 Gd1 152.01(10) 9 9_455
Ge3 Ge1 Gd2 137.38(4) 10_554 3_455
Ge3 Ge1 Gd2 65.36(4) 9_454 3_455
Gd1 Ge1 Gd2 85.16(2) 9 3_455
Gd1 Ge1 Gd2 87.40(3) 9_455 3_455
Ge3 Ge1 Gd2 65.36(4) 10_554 16_545
Ge3 Ge1 Gd2 137.38(4) 9_454 16_545
Gd1 Ge1 Gd2 87.40(3) 9 16_545
Gd1 Ge1 Gd2 85.16(2) 9_455 16_545
Gd2 Ge1 Gd2 148.87(9) 3_455 16_545
Ge3 Ge1 Gd2 60.25(4) 10_554 2_655
Ge3 Ge1 Gd2 63.07(4) 9_454 2_655
Gd1 Ge1 Gd2 77.60(3) 9 2_655
Gd1 Ge1 Gd2 126.94(5) 9_455 2_655
Gd2 Ge1 Gd2 128.36(5) 3_455 2_655
Gd2 Ge1 Gd2 78.93(3) 16_545 2_655
Ge3 Ge1 Gd2 63.07(4) 10_554 1_455
Ge3 Ge1 Gd2 60.25(4) 9_454 1_455
Gd1 Ge1 Gd2 126.94(5) 9 1_455
Gd1 Ge1 Gd2 77.60(3) 9_455 1_455
Gd2 Ge1 Gd2 78.93(3) 3_455 1_455
Gd2 Ge1 Gd2 128.36(5) 16_545 1_455
Gd2 Ge1 Gd2 73.98(6) 2_655 1_455
Ge3 Ge2 Ge3 100.81(5) . 11_454
Ge3 Ge2 Gd2 131.24(5) . 3
Ge3 Ge2 Gd2 69.49(4) 11_454 3
Ge3 Ge2 Gd2 68.89(5) . 10_655
Ge3 Ge2 Gd2 130.15(5) 11_454 10_655
Gd2 Ge2 Gd2 153.07(6) 3 10_655
Ge3 Ge2 Gd2 69.53(5) . 9
Ge3 Ge2 Gd2 135.93(5) 11_454 9
Gd2 Ge2 Gd2 84.93(3) 3 9
Gd2 Ge2 Gd2 87.80(5) 10_655 9
Ge3 Ge2 Gd1 132.81(5) . 9
Ge3 Ge2 Gd1 65.91(4) 11_454 9
Gd2 Ge2 Gd1 88.25(7) 3 9
Gd2 Ge2 Gd1 85.60(3) 10_655 9
Gd2 Ge2 Gd1 150.89(6) 9 9
Ge3 Ge2 Gd2 58.33(4) . 9_455
Ge3 Ge2 Gd2 58.80(4) 11_454 9_455
Gd2 Ge2 Gd2 127.78(4) 3 9_455
Gd2 Ge2 Gd2 76.30(4) 10_655 9_455
Gd2 Ge2 Gd2 127.81(8) 9 9_455
Gd1 Ge2 Gd2 77.82(3) 9 9_455
Ge3 Ge2 Gd1 59.76(4) . 11
Ge3 Ge2 Gd1 59.60(4) 11_454 11
Gd2 Ge2 Gd1 75.76(3) 3 11
Gd2 Ge2 Gd1 128.32(8) 10_655 11
Gd2 Ge2 Gd1 80.05(3) 9 11
Gd1 Ge2 Gd1 125.45(5) 9 11
Gd2 Ge2 Gd1 72.71(3) 9_455 11
Ge2 Ge3 Ge1 125.28(5) . 9
Ge2 Ge3 Ge2 110.79(5) . 3
Ge1 Ge3 Ge2 121.99(6) 9 3
Ge2 Ge3 Gd2 75.86(4) . 9_455
Ge1 Ge3 Gd2 71.90(4) 9 9_455
Ge2 Ge3 Gd2 141.82(4) 3 9_455
Ge2 Ge3 Gd2 150.80(4) . 11_455
Ge1 Ge3 Gd2 64.62(4) 9 11_455
Ge2 Ge3 Gd2 74.21(4) 3 11_455
Gd2 Ge3 Gd2 83.29(3) 9_455 11_455
Ge2 Ge3 Gd1 74.75(4) . 11
Ge1 Ge3 Gd1 141.07(4) 9 11
Ge2 Ge3 Gd1 63.32(4) 3 11
Gd2 Ge3 Gd1 83.92(3) 9_455 11
Gd2 Ge3 Gd1 83.01(3) 11_455 11
Ge2 Ge3 Gd1 126.13(5) . 1_656
Ge1 Ge3 Gd1 62.83(3) 9 1_656
Ge2 Ge3 Gd1 73.61(4) 3 1_656
Gd2 Ge3 Gd1 134.30(4) 9_455 1_656
Gd2 Ge3 Gd1 83.08(5) 11_455 1_656
Gd1 Ge3 Gd1 136.85(4) 11 1_656
Ge2 Ge3 Gd2 62.01(4) . 10_655
Ge1 Ge3 Gd2 69.85(4) 9 10_655
Ge2 Ge3 Gd2 136.82(4) 3 10_655
Gd2 Ge3 Gd2 80.44(3) 9_455 10_655
Gd2 Ge3 Gd2 134.39(4) 11_455 10_655
Gd1 Ge3 Gd2 136.37(7) 11 10_655
Gd1 Ge3 Gd2 78.70(3) 1_656 10_655
Ge2 Ge3 Gd2 62.21(4) . 9
Ge1 Ge3 Gd2 134.84(4) 9 9
Ge2 Ge3 Gd2 60.45(4) 3 9
Gd2 Ge3 Gd2 138.01(7) 9_455 9
Gd2 Ge3 Gd2 134.07(4) 11_455 9
Gd1 Ge3 Gd2 83.16(3) 11 9
Gd1 Ge3 Gd2 77.88(3) 1_656 9
Gd2 Ge3 Gd2 81.93(3) 10_655 9

loop_
_geom_bond_atom_site_label_1
_geom_bond_atom_site_label_2
_geom_bond_distance
_geom_bond_site_symmetry_2
Gd1 Ge1 2.9806(11) 9_454
Gd1 Ge1 2.9806(11) 9_554
Gd1 Ge2 3.0075(19) 9_454
Gd1 Ge2 3.0075(19) 10_554
Gd1 Ge3 3.0728(14) 3_454
Gd1 Ge3 3.0728(14) 16_544
Gd1 Ge3 3.0850(17) 2_654
Gd1 Ge3 3.0850(17) 1_454
Gd1 Ge2 3.4315(16) 16_544
Gd1 Ge2 3.4315(16) 3_454
Gd1 Gd2 3.9410(12) 10_554
Gd1 Gd2 3.9410(12) 9_454
Gd2 Ge2 2.9576(19) 11_454
Gd2 Ge2 2.9634(17) 10_654
Gd2 Ge2 3.0071(16) 9_454
Gd2 Ge3 3.0109(14) 9_554
Gd2 Ge1 3.0311(12) 11_554
Gd2 Ge3 3.0494(17) 3_554
Gd2 Ge3 3.1305(14) 10_654
Gd2 Ge3 3.1845(15) 9_454
Gd2 Ge1 3.296(2) 1_655
Gd2 Ge2 3.4305(17) 9_554
Gd2 Gd1 3.9410(12) 9
Gd2 Gd2 3.9668(14) 2_755
Ge1 Ge3 2.5710(14) 10_554
Ge1 Ge3 2.5710(14) 9_454
Ge1 Gd1 2.9806(11) 9
Ge1 Gd1 2.9806(11) 9_455
Ge1 Gd2 3.0311(12) 3_455
Ge1 Gd2 3.0311(12) 16_545
Ge1 Gd2 3.296(2) 2_655
Ge1 Gd2 3.296(2) 1_455
Ge2 Ge3 2.537(2) .
Ge2 Ge3 2.6070(15) 11_454
Ge2 Gd2 2.9577(19) 3
Ge2 Gd2 2.9634(17) 10_655
Ge2 Gd2 3.0071(16) 9
Ge2 Gd1 3.0075(19) 9
Ge2 Gd2 3.4304(17) 9_455
Ge2 Gd1 3.4315(16) 11
Ge3 Ge1 2.5711(14) 9
Ge3 Ge2 2.6070(15) 3
Ge3 Gd2 3.0110(14) 9_455
Ge3 Gd2 3.0494(17) 11_455
Ge3 Gd1 3.0727(14) 11
Ge3 Gd1 3.0850(17) 1_656
Ge3 Gd2 3.1305(14) 10_655
Ge3 Gd2 3.1845(15) 9
